data_9000550
loop_
_publ_author_name
'Moore, P. B.'
'Araki, T.'

_publ_section_title
;
 Samuelsonite: its crystal structure and relation to apatite and octacalcium
 phosphate
;
_journal_name_full 'American Mineralogist'
_journal_page_first 229
_journal_page_last 245
_journal_volume 62
_journal_year 1977
_chemical_formula_sum 'Al2 Ba0.42 Ca8.92 Fe0.82 H2 Mn1.8 Na1.02 O42 P10'
_chemical_name_mineral Samuelsonite
_space_group_IT_number 12
_symmetry_space_group_name_Hall '-C 2y'
_symmetry_space_group_name_H-M 'C 1 2/m 1'
_cell_angle_alpha 90
_cell_angle_beta 112.75
_cell_angle_gamma 90
_cell_formula_units_Z 2
_cell_length_a 18.495
_cell_length_b 6.805
_cell_length_c 14.000
_cell_volume 1624.935
_database_code_amcsd 0000561
_exptl_crystal_density_diffrn 3.313
_cod_original_formula_sum 'Ba.42 Ca8.92 Fe.82 Na1.02 Mn1.8 P10 Al2 O42 H2'
_cod_database_code 9000550

loop_
_space_group_symop_operation_xyz
x,y,z
1/2+x,1/2+y,z
x,-y,z
1/2+x,1/2-y,z
-x,y,-z
1/2-x,1/2+y,-z
-x,-y,-z
1/2-x,1/2-y,-z

loop_
_atom_site_aniso_label
_atom_site_aniso_U_11
_atom_site_aniso_U_22
_atom_site_aniso_U_33
_atom_site_aniso_U_12
_atom_site_aniso_U_13
_atom_site_aniso_U_23
Ba1 0.04156 0.01574 0.09390 0.00000 0.02889 0.00000
Ca2_1 0.02461 0.01710 0.02238 0.00000 0.00792 0.00000
Fe1 0.01827 0.01361 0.01250 0.00000 0.00681 0.00000
Na1 0.01827 0.01361 0.01250 0.00000 0.00681 0.00000
Mn2 0.01489 0.04054 0.01697 0.00000 0.00971 0.00000
Na2 0.01489 0.04054 0.01697 0.00000 0.00971 0.00000
Ca1 0.01556 0.01375 0.01562 0.00000 0.00792 0.00000
Ca2_2 0.01695 0.01222 0.01562 0.00000 0.00725 0.00000
Ca3 0.02564 0.01229 0.01723 0.00112 0.01183 0.00058
P1 0.01326 0.01072 0.01174 0.00000 0.00770 0.00000
P2 0.01430 0.01652 0.01300 0.00000 0.00747 0.00000
P3 0.01739 0.01166 0.01056 0.00000 0.00826 0.00000
P4 0.01444 0.01297 0.01182 0.00000 0.00714 0.00000
P5 0.01533 0.01028 0.01224 0.00000 0.00736 0.00000
Al 0.01371 0.01138 0.01072 -0.00135 0.00759 -0.00067
O1 0.01385 0.01835 0.01748 0.00000 0.00725 0.00000
O2 0.02063 0.02104 0.01208 0.00000 0.01160 0.00000
O3 0.01547 0.01138 0.01790 -0.00353 0.01138 0.00125
O4 0.01356 0.01290 0.01393 0.00000 0.00614 0.00000
O5 0.01533 0.03162 0.01284 0.00000 0.00681 0.00000
O6 0.02594 0.02635 0.01900 -0.03116 0.01305 -0.00739
O7 0.01857 0.02262 0.01486 0.00000 0.00792 0.00000
O8 0.03655 0.01731 0.00828 0.00000 0.01104 0.00000
O9 0.02579 0.02001 0.01216 0.00894 0.00591 -0.00036
O10 0.01783 0.02928 0.01351 0.00000 0.01004 0.00000
O11 0.02137 0.01748 0.01562 0.00000 0.00904 0.00000
O12 0.01945 0.01743 0.01951 -0.00071 0.00971 0.00107
O13 0.02962 0.00997 0.01604 0.00000 0.01562 0.00000
O14 0.02049 0.02491 0.01664 0.00000 -0.00056 0.00000
O15 0.01562 0.01330 0.01174 0.00100 0.00636 0.00000
O-H 0.01326 0.00608 0.01680 0.00000 0.01071 0.00000

loop_
_atom_site_label
_atom_site_fract_x
_atom_site_fract_y
_atom_site_fract_z
_atom_site_occupancy
_atom_site_type_symbol
_atom_site_attached_hydrogens
Ba1 0.50000 0.50000 0.50000 0.42000 Ba 0
Ca2_1 0.41840 0.50000 0.41330 0.46000 Ca 0
Fe1 0.00000 0.23760 0.00000 0.41000 Fe 0
Na1 0.00000 0.23760 0.00000 0.41000 Na 0
Mn2 0.06070 0.00000 0.24660 0.90000 Mn 0
Na2 0.06070 0.00000 0.24660 0.10000 Na 0
Ca1 0.41030 0.00000 0.15750 1.00000 Ca 0
Ca2_2 0.11630 0.50000 0.42460 1.00000 Ca 0
Ca3 0.25840 0.25280 0.30580 1.00000 Ca 0
P1 0.16220 0.00000 0.10460 1.00000 P 0
P2 0.41260 0.00000 0.37140 1.00000 P 0
P3 0.18680 0.00000 0.44610 1.00000 P 0
P4 0.07720 0.50000 0.15790 1.00000 P 0
P5 0.36650 0.50000 0.18310 1.00000 P 0
Al 0.25000 0.25000 0.00000 1.00000 Al 0
O1 0.07510 0.00000 0.02840 1.00000 O 0
O2 0.16340 0.00000 0.21560 1.00000 O 0
O3 0.20540 0.18380 0.09470 1.00000 O 0
O4 0.33860 0.00000 0.27160 1.00000 O 0
O5 0.48160 0.00000 0.33880 1.00000 O 0
O6 0.40870 0.18100 0.43520 1.00000 O 0
O7 0.26420 0.00000 0.43040 1.00000 O 0
O8 0.20370 0.00000 0.56010 1.00000 O 0
O9 0.14030 0.18030 0.39010 1.00000 O 0
O10 0.08340 0.50000 0.05160 1.00000 O 0
O11 0.15450 0.50000 0.24920 1.00000 O 0
O12 0.02780 0.31720 0.15940 1.00000 O 0
O13 0.31920 0.50000 0.25090 1.00000 O 0
O14 0.45390 0.50000 0.25400 1.00000 O 0
O15 0.34670 0.31470 0.11310 1.00000 O 0
O-H 0.20810 0.50000 -0.00310 1.00000 O 1

loop_
_cod_changelog_entry_id
_cod_changelog_entry_author
_cod_changelog_entry_date
_cod_changelog_entry_text
1
;cod-tools version 3.8.0
Id: cif_guess_AMCSD_atom_types 9574 2023-05-10 09:00:05Z saulius
;
2023-05-10T18:46:24+03:00
;Derived atom types and hydrogen counts
from atom names that follow the AMCSD naming convention
(Wat == water, O-H == hydroxyl).
;
2
;cod-tools version 3.10.1
Id: cif_fix_AMCSD_aniso_labels 10200 2024-08-01 14:09:44Z saulius
;
2024-08-02T12:19:45+03:00
;Changed the following '_atom_site_aniso_label' values:
'OH' -> 'O-H'
;
3
;cod-tools version 3.10.1
Id: cif_fix_AMCSD_atom_labels 10224 2024-08-07 11:09:31Z saulius
;
2024-08-07T19:38:04+03:00
;Changed the following '_atom_site_label' values:
the first duplicated label 'Ca2'  converted to 'Ca2_1'
duplicated label 'Ca2' at index 7 converted to 'Ca2_2'
;

loop_
_cod_related_entry_id
_cod_related_entry_database
_cod_related_entry_code
1 AMCSD 0000561
